data_2006253
loop_
_publ_author_name
'Carlo Castellari'
'Stefano Ottani'

_publ_section_title
;
 Two Monoclinic Forms of Diclofenac Acid
;
_journal_issue 6
_journal_name_full 'Acta Crystallographica Section C'
_journal_page_first 794
_journal_page_last 797
_journal_paper_doi 10.1107/S0108270197002126
_journal_volume 53
_journal_year 1997
_chemical_formula_moiety 'C14 H11 Cl2 N O2'
_chemical_formula_sum 'C14 H11 Cl2 N O2'
_chemical_formula_weight 296.14
_chemical_name_common 'Diclofenac acid'
_chemical_name_systematic
;
 (2-((2,6-Dichlorophenyl)amino-phenyl)acetic acid (HD)
;
_space_group_IT_number 15
_symmetry_cell_setting monoclinic
_symmetry_space_group_name_Hall '-C 2yc'
_symmetry_space_group_name_H-M 'C 1 2/c 1'
_audit_creation_method SHELXL
_cell_angle_alpha 90.00
_cell_angle_beta 109.64(2)
_cell_angle_gamma 90.00
_cell_formula_units_Z 8
_cell_length_a 20.226(4)
_cell_length_b 6.971(3)
_cell_length_c 20.061(4)
_cell_measurement_reflns_used 25
_cell_measurement_temperature 293(2)
_cell_measurement_theta_max 17
_cell_measurement_theta_min 7
_cell_volume 2664.0(14)
_computing_cell_refinement 'CAD-4 Software'
_computing_data_collection 'CAD-4 Software (Enraf-Nonius, 1989)'
_computing_data_reduction 'MolEN (Fair, 1990)'
_computing_molecular_graphics 'ORTEPII (Johnson, 1976)'
_computing_publication_material SHELXL93
_computing_structure_refinement 'SHELXL93 (Sheldrick, 1993)'
_computing_structure_solution 'SHELXS86 (Sheldrick, 1990)'
_diffrn_ambient_temperature 293(2)
_diffrn_measurement_device 'ENRAF NONIUS CAD-4 diffractometer'
_diffrn_measurement_method 'profile data from \w scans'
_diffrn_radiation_monochromator graphite
_diffrn_radiation_source 'fine-focus sealed tube'
_diffrn_radiation_type MoK\a
_diffrn_radiation_wavelength 0.71069
_diffrn_reflns_av_R_equivalents 0.0240
_diffrn_reflns_av_sigmaI/netI 0.0326
_diffrn_reflns_limit_h_max 28
_diffrn_reflns_limit_h_min -29
_diffrn_reflns_limit_k_max 9
_diffrn_reflns_limit_k_min -9
_diffrn_reflns_limit_l_max 23
_diffrn_reflns_limit_l_min -14
_diffrn_reflns_number 4383
_diffrn_reflns_theta_max 31.54
_diffrn_reflns_theta_min 3.11
_diffrn_standards_decay_% 0
_diffrn_standards_interval_time 160
_diffrn_standards_number 3
_exptl_absorpt_coefficient_mu 0.483
_exptl_absorpt_correction_type none
_exptl_crystal_colour colourless
_exptl_crystal_density_diffrn 1.477
_exptl_crystal_density_meas 1.48
_exptl_crystal_density_method
;
flotation in a mixture of 1-bromo-3-chloropropane and p-xylene
;
_exptl_crystal_description prismatic
_exptl_crystal_F_000 1216
_exptl_crystal_size_max 0.40
_exptl_crystal_size_mid 0.23
_exptl_crystal_size_min 0.15
_refine_diff_density_max 0.247
_refine_diff_density_min -0.249
_refine_ls_extinction_coef 0.0063(6)
_refine_ls_extinction_method 'SHELXL93 (Sheldrick, 1993)'
_refine_ls_goodness_of_fit_all 1.057
_refine_ls_goodness_of_fit_obs 1.178
_refine_ls_hydrogen_treatment refall
_refine_ls_matrix_type full
_refine_ls_number_parameters 217
_refine_ls_number_reflns 2582
_refine_ls_number_restraints 36
_refine_ls_restrained_S_all 1.075
_refine_ls_restrained_S_obs 1.169
_refine_ls_R_factor_all 0.0711
_refine_ls_R_factor_obs .0374
_refine_ls_shift/esd_max 0.018
_refine_ls_shift/esd_mean 0.002
_refine_ls_structure_factor_coef Fsqd
_refine_ls_weighting_details 'w = 1/[\s^2^(Fo^2^)+(0.0635P)^2^+0.3396P] where P=(Fo^2^+2Fc^2^)/3'
_refine_ls_weighting_scheme calc
_refine_ls_wR_factor_all 0.1126
_refine_ls_wR_factor_obs .0992
_reflns_number_observed 1743
_reflns_number_total 2589
_reflns_observed_criterion >2sigma(I)
_cod_data_source_file sk1077.cif
_cod_data_source_block HD2
_cod_depositor_comments
;
The following automatic conversions were performed:
'_symmetry_cell_setting' value 'Monoclinic' changed to 'monoclinic'
according to '/home/saulius/struct/CIF-dictionaries/cif_core.dic'
dictionary named 'cif_core.dic' version 2.4.1 from 2010-06-29.

Automatic conversion script
Id: cif_fix_enum 1527 2010-12-29 10:47:43Z saulius 

The following automatic conversions were performed:

'_symmetry_cell_setting' value 'Monoclinic' changed to 'monoclinic'
according to /home/saulius/struct/CIF-dictionaries/cif_core.dic
dictionary named 'cif_core.dic' version 2.4.1 from 2010-06-29.

Automatic conversion script
Id: cif_fix_values 1715 2011-07-08 13:25:40Z adriana 

The following automatic conversions were performed:

'_refine_ls_weighting_scheme' value 'calc w =
1/[\s^2^(Fo^2^)+(0.0635P)^2^+0.3396P] where P=(Fo^2^+2Fc^2^)/3' was
changed to 'calc'. New tag '_refine_ls_weighting_details' was
created. The value of the new tag was set to 'w =
1/[\s^2^(Fo^2^)+(0.0635P)^2^+0.3396P] where P=(Fo^2^+2Fc^2^)/3'.

Automatic conversion script
Id: cif_fix_values 3143 2015-03-26 13:38:13Z robertas 
;
_cod_original_cell_volume 2664.0(10)
_cod_original_sg_symbol_H-M 'C 2/c'
_cod_database_code 2006253

loop_
_symmetry_equiv_pos_as_xyz
'x, y, z'
'-x, y, -z+1/2'
'x+1/2, y+1/2, z'
'-x+1/2, y+1/2, -z+1/2'
'-x, -y, -z'
'x, -y, z-1/2'
'-x+1/2, -y+1/2, -z'
'x+1/2, -y+1/2, z-1/2'

loop_
_atom_site_aniso_label
_atom_site_aniso_U_11
_atom_site_aniso_U_22
_atom_site_aniso_U_33
_atom_site_aniso_U_12
_atom_site_aniso_U_13
_atom_site_aniso_U_23
Cl1 .0758(4) .0528(3) .0771(6) .0038(3) .0383(4) -.0108(3)
Cl2 .0766(4) .0459(3) .0941(7) .0089(3) .0500(4) -.0031(3)
N1 .0506(11) .0453(9) .054(2) -.0135(8) .0228(12) -.0077(10)
C1 .0421(11) .0300(8) .055(2) -.0028(7) .0217(13) -.0049(9)
C2 .0409(10) .0297(8) .060(2) -.0006(7) .0221(12) -.0088(8)
C3 .0516(12) .0332(9) .073(2) -.0051(9) .035(2) -.0078(10)
C4 .079(2) .0381(11) .063(2) -.0075(10) .038(2) -.0003(11)
C5 .065(2) .0408(11) .057(2) -.0040(10) .018(2) .0024(11)
C6 .0462(12) .0396(10) .058(2) -.0049(8) .0183(14) .0005(10)
C7 .0438(10) .0350(9) .049(2) -.0003(8) .0185(11) .0047(9)
C8 .0487(11) .0400(9) .047(2) .0049(8) .0175(12) .0064(9)
C9 .0507(12) .0603(13) .065(2) -.0008(10) .0301(13) .0107(12)
C10 .0632(15) .0547(13) .079(2) -.0165(11) .032(2) .0082(12)
C11 .074(2) .0373(10) .072(2) -.0109(10) .0307(15) .0007(11)
C12 .0541(12) .0367(9) .060(2) .0027(8) .0287(13) .0046(9)
C13 .0415(12) .0466(11) .074(2) -.0014(9) .0176(15) -.0068(11)
C14 .0460(12) .0479(11) .053(2) -.0091(9) .0101(12) -.0045(10)
O1 .0704(10) .0563(9) .0776(14) -.0221(8) .0386(10) -.0219(8)
O2 .0606(10) .0600(10) .091(2) -.0241(8) .0327(11) -.0247(9)

loop_
_atom_site_label
_atom_site_fract_x
_atom_site_fract_y
_atom_site_fract_z
_atom_site_U_iso_or_equiv
_atom_site_thermal_displace_type
_atom_site_calc_flag
_atom_site_refinement_flags
_atom_site_occupancy
_atom_site_disorder_group
_atom_site_type_symbol
Cl1 .45078(3) .14414(8) .04206(4) .0654(3) Uani d D 1 . Cl
Cl2 .35492(3) .66699(8) .18564(4) .0668(3) Uani d D 1 . Cl
N1 .35321(10) .2864(3) .11453(12) .0485(6) Uani d . 1 . N
C1 .34015(11) .2120(2) .17455(13) .0409(6) Uani d D 1 . C
C2 .27409(11) .1309(2) .16456(13) .0423(6) Uani d D 1 . C
C3 .26116(13) .0519(3) .2225(2) .0489(7) Uani d D 1 . C
C4 .3106(2) .0545(3) .2885(2) .0566(7) Uani d D 1 . C
C5 .37533(14) .1368(3) .2980(2) .0549(7) Uani d D 1 . C
C6 .38967(12) .2156(3) .24144(15) .0476(6) Uani d D 1 . C
C7 .40997(10) .4067(3) .11921(12) .0420(5) Uani d D 1 . C
C8 .45890(11) .3607(3) .08690(12) .0448(6) Uani d D 1 . C
C9 .51385(12) .4815(3) .08883(14) .0559(7) Uani d D 1 . C
C10 .52105(13) .6529(3) .1239(2) .0636(7) Uani d D 1 . C
C11 .47315(13) .7065(3) .15461(15) .0593(7) Uani d D 1 . C
C12 .41750(11) .5864(3) .15144(13) .0479(6) Uani d D 1 . C
C13 .21783(12) .1283(3) .0927(2) .0545(7) Uani d D 1 . C
C14 .22965(11) -.0347(3) .04889(13) .0508(6) Uani d . 1 . C
O1 .27900(9) -.0383(2) .02719(9) .0647(5) Uani d . 1 . O
O2 .18401(9) -.1733(3) .03849(11) .0686(6) Uani d . 1 . O
H1 .3446(12) .224(3) .0822(13) .045(7) Uiso d . 1 . H
H2 .2168(10) -.008(3) .2153(12) .061(6) Uiso d D 1 . H
H3 .3042(12) .001(3) .3289(11) .058(7) Uiso d D 1 . H
H4 .4092(10) .140(3) .3442(11) .054(8) Uiso d D 1 . H
H5 .4370(10) .267(3) .2470(12) .054(6) Uiso d D 1 . H
H6 .5467(11) .439(3) .0665(11) .060(6) Uiso d D 1 . H
H7 .5605(12) .730(4) .1273(14) .088(9) Uiso d D 1 . H
H8 .4732(14) .824(3) .1787(13) .080(8) Uiso d D 1 . H
H9 .2202(12) .253(3) .0667(12) .065(7) Uiso d D 1 . H
H10 .1711(11) .116(3) .0965(13) .067(7) Uiso d D 1 . H
H11 .1969(16) -.267(5) .0166(16) .101(11) Uiso d . 1 . H

loop_
_atom_type_symbol
_atom_type_description
_atom_type_scat_dispersion_real
_atom_type_scat_dispersion_imag
_atom_type_scat_source
C C 0.0033 0.0016 'International Tables Vol C Tables 4.2.6.8 and 6.1.1.4'
H H 0.0000 0.0000 'International Tables Vol C Tables 4.2.6.8 and 6.1.1.4'
Cl Cl 0.1484 0.1585 'International Tables Vol C Tables 4.2.6.8 and 6.1.1.4'
O O 0.0106 0.0060 'International Tables Vol C Tables 4.2.6.8 and 6.1.1.4'
N N 0.0061 0.0033 'International Tables Vol C Tables 4.2.6.8 and 6.1.1.4'

loop_
_geom_angle_atom_site_label_1
_geom_angle_atom_site_label_2
_geom_angle_atom_site_label_3
_geom_angle
_geom_angle_publ_flag
C7 N1 C1 123.1(2) y
C7 N1 H1 110.6(17) y
C1 N1 H1 117.8(18) y
C6 C1 C2 119.5(2) ?
C6 C1 N1 122.6(2) ?
C2 C1 N1 117.9(2) ?
C3 C2 C1 118.6(2) ?
C3 C2 C13 120.2(2) ?
C1 C2 C13 121.2(2) ?
C4 C3 C2 121.6(2) ?
C4 C3 H2 119.9(14) ?
C2 C3 H2 118.5(14) ?
C3 C4 C5 119.4(2) ?
C3 C4 H3 124.2(15) ?
C5 C4 H3 116.4(15) ?
C6 C5 C4 120.3(3) ?
C6 C5 H4 120.8(13) ?
C4 C5 H4 118.9(13) ?
C5 C6 C1 120.6(2) ?
C5 C6 H5 120.8(13) ?
C1 C6 H5 118.3(13) ?
C8 C7 C12 116.1(2) ?
C8 C7 N1 121.8(2) ?
C12 C7 N1 121.9(2) ?
C9 C8 C7 122.5(2) ?
C9 C8 Cl1 118.6(2) ?
C7 C8 Cl1 118.93(15) ?
C10 C9 C8 119.4(2) ?
C10 C9 H6 122.5(14) ?
C8 C9 H6 118.1(14) ?
C11 C10 C9 120.1(2) ?
C11 C10 H7 121.6(17) ?
C9 C10 H7 118.2(17) ?
C10 C11 C12 120.2(2) ?
C10 C11 H8 125.9(16) ?
C12 C11 H8 113.9(16) ?
C11 C12 C7 121.6(2) ?
C11 C12 Cl2 118.6(2) ?
C7 C12 Cl2 119.80(14) ?
C14 C13 C2 110.5(2) ?
C14 C13 H9 107.4(13) ?
C2 C13 H9 109.2(14) ?
C14 C13 H10 109.2(14) ?
C2 C13 H10 111.4(15) ?
H9 C13 H10 109.1(19) ?
O1 C14 O2 123.3(2) y
O1 C14 C13 122.4(2) y
O2 C14 C13 114.2(2) y
C14 O2 H11 109(2) y

loop_
_geom_bond_atom_site_label_1
_geom_bond_atom_site_label_2
_geom_bond_site_symmetry_2
_geom_bond_distance
_geom_bond_publ_flag
Cl1 C8 . 1.736(2) y
Cl2 C12 . 1.724(2) y
N1 C7 . 1.399(2) y
N1 C1 . 1.415(3) y
N1 H1 . .75(2) ?
C1 C6 . 1.379(3) ?
C1 C2 . 1.402(3) ?
C2 C3 . 1.389(3) ?
C2 C13 . 1.507(4) y
C3 C4 . 1.364(4) ?
C3 H2 . .96(2) ?
C4 C5 . 1.382(3) ?
C4 H3 . .94(2) ?
C5 C6 . 1.376(3) ?
C5 H4 . .95(2) ?
C6 H5 . .99(2) ?
C7 C8 . 1.390(3) ?
C7 C12 . 1.395(3) ?
C8 C9 . 1.385(3) ?
C9 C10 . 1.370(3) ?
C9 H6 . .97(2) ?
C10 C11 . 1.363(3) ?
C10 H7 . .94(2) ?
C11 C12 . 1.387(3) ?
C11 H8 . .95(2) ?
C13 C14 . 1.503(3) ?
C13 H9 . 1.02(2) ?
C13 H10 . .98(2) ?
C14 O1 . 1.216(2) y
C14 O2 . 1.304(2) y
O2 H11 . .87(3) y

loop_
_geom_torsion_atom_site_label_1
_geom_torsion_atom_site_label_2
_geom_torsion_atom_site_label_3
_geom_torsion_atom_site_label_4
_geom_torsion
_geom_torsion_publ_flag
C7 N1 C1 C6 -14.8(3) ?
C7 N1 C1 C2 165.6(2) ?
C6 C1 C2 C3 -1.6(2) ?
N1 C1 C2 C3 178.0(2) ?
C6 C1 C2 C13 178.5(2) ?
N1 C1 C2 C13 -1.9(2) ?
C1 C2 C3 C4 1.0(3) ?
C13 C2 C3 C4 -179.1(2) ?
C2 C3 C4 C5 -0.3(3) ?
C3 C4 C5 C6 0.0(3) ?
C4 C5 C6 C1 -0.6(3) ?
C2 C1 C6 C5 1.4(3) ?
N1 C1 C6 C5 -178.2(2) ?
C1 N1 C7 C8 123.2(2) ?
C1 N1 C7 C12 -62.2(3) ?
C12 C7 C8 C9 2.7(3) ?
N1 C7 C8 C9 177.5(2) ?
C12 C7 C8 Cl1 -177.1(2) ?
N1 C7 C8 Cl1 -2.2(3) ?
C7 C8 C9 C10 0.2(4) ?
Cl1 C8 C9 C10 179.9(2) ?
C8 C9 C10 C11 -2.1(4) ?
C9 C10 C11 C12 1.0(4) ?
C10 C11 C12 C7 2.1(4) ?
C10 C11 C12 Cl2 -175.6(2) ?
C8 C7 C12 C11 -3.8(3) ?
N1 C7 C12 C11 -178.6(2) ?
C8 C7 C12 Cl2 173.8(2) ?
N1 C7 C12 Cl2 -1.0(3) ?
C3 C2 C13 C14 -98.9(2) ?
C1 C2 C13 C14 81.0(2) ?
C2 C13 C14 O1 -68.3(3) y
C2 C13 C14 O2 109.4(2) y

loop_
_cod_related_entry_id
_cod_related_entry_database
_cod_related_entry_code
1 ChemSpider 2925
